data_4063466
loop_
_publ_author_name
'Brunner, Henri'
'Muschiol, Manfred'
'Tsuno, Takashi'
'Takahashi, Takemoto'
'Zabel, Manfred'

_publ_section_title
;
 Pyramidal Stability of 16-Electron Half-Sandwich Intermediates
 [CpRu(P&#x2212;P)]+ with P&#x2212;P Ligands Forming Four- to Six-Membered
 Chelate Rings
;
_journal_issue 2
_journal_name_full Organometallics
_journal_page_first 428
_journal_paper_doi 10.1021/om900830a
_journal_volume 29
_journal_year 2010
_chemical_compound_source 'see text'
_chemical_formula_moiety 'C33 H33 I P2 Ru'
_chemical_formula_sum 'C66 H66 I2 P4 Ru2'
_chemical_formula_weight 719.50
_chemical_name_systematic ?
_space_group_IT_number 4
_symmetry_cell_setting monoclinic
_symmetry_Int_Tables_number 4
_symmetry_space_group_name_Hall 'P 2yb'
_symmetry_space_group_name_H-M 'P 1 21 1'
_atom_sites_solution_hydrogens geom
_atom_sites_solution_primary direct
_atom_sites_solution_secondary difmap
_cell_angle_alpha 90
_cell_angle_beta 100.2820(10)
_cell_angle_gamma 90
_cell_formula_units_Z 4
_cell_length_a 9.44810(10)
_cell_length_b 15.69280(10)
_cell_length_c 20.0147(2)
_cell_measurement_reflns_used 9612
_cell_measurement_temperature 110
_cell_measurement_theta_max 66.4791
_cell_measurement_theta_min 2.2405
_cell_volume 2919.87(5)
_computing_publication_material 'PLATON (Spek, 2003)'
_computing_structure_refinement 'SHELXL-97 (Sheldrick, 1997)'
_diffrn_ambient_temperature 110
_diffrn_detector_area_resol_mean 10.5431
_diffrn_measured_fraction_theta_full 0.958
_diffrn_measured_fraction_theta_max 0.958
_diffrn_measurement_details
;
  1 omega    2.00   48.00   1.0000    1.5000
omega____ theta____ kappa____ phi______ omega'___ theta'___ frames
    -       11.6137  -86.0000  132.0000    0.0000    0.0000 46

  2 omega   33.00   86.00   1.0000    1.5000
omega____ theta____ kappa____ phi______ omega'___ theta'___ frames
    -       11.6137   45.0000   60.0000    0.0000    0.0000 53

  3 omega  -87.00  -32.00   1.0000    1.5000
omega____ theta____ kappa____ phi______ omega'___ theta'___ frames
    -      -11.6137  -77.0000  300.0000    0.0000    0.0000 55

  4 omega  -86.00  -34.00   1.0000    1.5000
omega____ theta____ kappa____ phi______ omega'___ theta'___ frames
    -      -11.6137  -45.0000    0.0000    0.0000    0.0000 52

  5 omega  -68.00  -15.00   1.0000    4.9000
omega____ theta____ kappa____ phi______ omega'___ theta'___ frames
    -      -90.0000   45.0000   60.0000    0.0000    0.0000 53

  6 omega -118.00  -66.00   1.0000    4.9000
omega____ theta____ kappa____ phi______ omega'___ theta'___ frames
    -      -90.0000   45.0000   90.0000    0.0000    0.0000 52

  7 omega -165.00 -111.00   1.0000    4.9000
omega____ theta____ kappa____ phi______ omega'___ theta'___ frames
    -      -90.0000  -45.0000   90.0000    0.0000    0.0000 54

  8 omega -115.00  -62.00   1.0000    4.9000
omega____ theta____ kappa____ phi______ omega'___ theta'___ frames
    -      -90.0000  -45.0000   60.0000    0.0000    0.0000 53

  9 omega -115.00  -62.00   1.0000    4.9000
omega____ theta____ kappa____ phi______ omega'___ theta'___ frames
    -      -90.0000  -45.0000  180.0000    0.0000    0.0000 53

 10 omega -118.00  -64.00   1.0000    4.9000
omega____ theta____ kappa____ phi______ omega'___ theta'___ frames
    -      -90.0000   45.0000    0.0000    0.0000    0.0000 54

 11 omega -115.00  -62.00   1.0000    4.9000
omega____ theta____ kappa____ phi______ omega'___ theta'___ frames
    -      -90.0000  -45.0000  120.0000    0.0000    0.0000 53

 12 omega  117.00  166.00   1.0000    4.9000
omega____ theta____ kappa____ phi______ omega'___ theta'___ frames
    -       93.5000   45.0000  150.0000    0.0000    0.0000 49

 13 omega  125.00  166.00   1.0000    4.9000
omega____ theta____ kappa____ phi______ omega'___ theta'___ frames
    -       93.5000   45.0000    0.0000    0.0000    0.0000 41

 14 omega   18.00   64.00   1.0000    4.9000
omega____ theta____ kappa____ phi______ omega'___ theta'___ frames
    -       93.5000  -69.0000   59.0000    0.0000    0.0000 46

 15 omega   77.00  102.00   1.0000    4.9000
omega____ theta____ kappa____ phi______ omega'___ theta'___ frames
    -       93.5000   86.0000  250.0000    0.0000    0.0000 25

 16 omega   19.00   54.00   1.0000    4.9000
omega____ theta____ kappa____ phi______ omega'___ theta'___ frames
    -       93.5000  -45.0000    0.0000    0.0000    0.0000 35

;
_diffrn_measurement_device_type 'Oxford Diffraction Gemini Ultra'
_diffrn_measurement_method omega-scan
_diffrn_radiation_monochromator mirror
_diffrn_radiation_probe x-ray
_diffrn_radiation_source 'Enhance (Cu) X-ray Source'
_diffrn_radiation_type CuK\a
_diffrn_radiation_wavelength 1.54184
_diffrn_reflns_av_R_equivalents 0.0308
_diffrn_reflns_av_sigmaI/netI 0.0355
_diffrn_reflns_limit_h_max 10
_diffrn_reflns_limit_h_min -11
_diffrn_reflns_limit_k_max 18
_diffrn_reflns_limit_k_min -18
_diffrn_reflns_limit_l_max 22
_diffrn_reflns_limit_l_min -23
_diffrn_reflns_number 12141
_diffrn_reflns_reduction_process
;
;
_diffrn_reflns_theta_full 66.58
_diffrn_reflns_theta_max 66.58
_diffrn_reflns_theta_min 2.24
_diffrn_standards_decay_% 0
_diffrn_standards_number 0
_exptl_absorpt_coefficient_mu 13.829
_exptl_absorpt_correction_T_max 1.00000
_exptl_absorpt_correction_T_min 0.36683
_exptl_absorpt_correction_type multi-scan
_exptl_absorpt_process_details
;
CrysAlis RED, Oxford Diffraction Ltd.,
Version 1.171.32.15 (release 10-01-2008 CrysAlis171 .NET)
Empirical absorption correction using spherical harmonics,
 implemented in SCALE3 ABSPACK scaling algorithm.
;
_exptl_crystal_colour orange-red
_exptl_crystal_density_diffrn 1.637
_exptl_crystal_density_method 'Not Measured'
_exptl_crystal_description plate
_exptl_crystal_F_000 1432
_exptl_crystal_size_max 0.210
_exptl_crystal_size_mid 0.130
_exptl_crystal_size_min 0.080
_refine_diff_density_max 0.877
_refine_diff_density_min -0.679
_refine_diff_density_rms 0.118
_refine_ls_abs_structure_details 'Flack H.D. (1983), Acta Cryst. A39, 876-881'
_refine_ls_abs_structure_Flack -0.004(5)
_refine_ls_extinction_method none
_refine_ls_goodness_of_fit_ref 1.004
_refine_ls_hydrogen_treatment constr
_refine_ls_matrix_type full
_refine_ls_number_parameters 667
_refine_ls_number_reflns 7659
_refine_ls_number_restraints 1
_refine_ls_restrained_S_all 1.004
_refine_ls_R_factor_all 0.0356
_refine_ls_R_factor_gt 0.0330
_refine_ls_shift/su_max 0.001
_refine_ls_shift/su_mean 0.000
_refine_ls_structure_factor_coef Fsqd
_refine_ls_weighting_details 'calc w=1/[\s^2^(Fo^2^)+(0.0651P)^2^]         where P=(Fo^2^+2Fc^2^)/3'
_refine_ls_weighting_scheme calc
_refine_ls_wR_factor_gt 0.0838
_refine_ls_wR_factor_ref 0.0854
_reflns_number_gt 7261
_reflns_number_total 7659
_reflns_threshold_expression I>2\s(I)
_cod_data_source_file om900830a_si_006.cif
_cod_data_source_block htsu
_cod_depositor_comments
;
 Changing the _chemical_formula_sum data item value from
 'C66 H66 I2 P4 R U2' to 'C66 H66 I2 P4 R U2'.

 Antanas Vaitkus,
 2017-01-04

The following automatic conversions were performed:

'_symmetry_cell_setting' value 'Monoclinic' changed to 'monoclinic'
according to the built-in table from CIF Core dictionary named
'cif_core.dic' version 2.4.1 from 2010-06-29.

Automatic conversion script
Id: cif_fix_values 1673 2011-04-08 12:14:43Z adriana 
;
_cod_original_sg_symbol_H-M 'P 21'
_cod_original_formula_sum 'C66 H66 I2 P4 RU2'
_cod_database_code 4063466

loop_
_symmetry_equiv_pos_site_id
_symmetry_equiv_pos_as_xyz
1 x,y,z
2 -x,1/2+y,-z

loop_
_atom_site_aniso_label
_atom_site_aniso_U_11
_atom_site_aniso_U_22
_atom_site_aniso_U_33
_atom_site_aniso_U_23
_atom_site_aniso_U_13
_atom_site_aniso_U_12
I1 0.0217(2) 0.0191(2) 0.0192(2) 0.0016(2) 0.0045(1) 0.0058(2)
Ru1 0.0176(2) 0.0132(3) 0.0096(2) 0.0006(2) 0.0028(2) -0.0004(2)
P1 0.0157(7) 0.0137(8) 0.0116(6) 0.0002(6) 0.0015(5) 0.0012(7)
P2 0.0176(7) 0.0148(9) 0.0107(6) 0.0019(6) 0.0031(5) 0.0021(6)
C1 0.025(3) 0.026(4) 0.019(3) 0.006(3) 0.013(3) 0.002(3)
C2 0.030(3) 0.019(3) 0.017(2) -0.001(3) 0.016(3) -0.012(3)
C3 0.025(3) 0.029(4) 0.012(2) 0.003(3) 0.002(2) -0.010(3)
C4 0.031(3) 0.020(4) 0.017(3) 0.008(3) 0.013(3) -0.001(3)
C5 0.032(4) 0.022(4) 0.015(3) 0.001(3) 0.011(3) -0.012(3)
C6 0.017(3) 0.015(3) 0.016(3) 0.004(2) 0.003(2) 0.003(3)
C7 0.018(3) 0.021(4) 0.012(2) 0.002(2) 0.004(2) -0.001(3)
C8 0.017(3) 0.022(4) 0.014(2) -0.002(2) 0.003(2) -0.001(3)
C9 0.019(3) 0.025(4) 0.018(3) 0.001(3) 0.006(2) -0.007(3)
C10 0.015(3) 0.018(3) 0.020(3) 0.002(2) 0.001(2) -0.001(3)
C11 0.026(3) 0.021(4) 0.020(3) 0.000(3) 0.002(2) -0.003(3)
C12 0.023(3) 0.024(4) 0.036(3) 0.000(3) 0.001(3) 0.003(3)
C13 0.033(4) 0.037(5) 0.019(3) 0.004(3) -0.008(3) -0.005(4)
C14 0.034(4) 0.033(4) 0.015(3) -0.003(3) -0.005(3) -0.007(3)
C15 0.026(3) 0.024(4) 0.016(3) 0.003(3) -0.002(3) -0.003(3)
C16 0.027(3) 0.015(3) 0.012(3) 0.004(2) 0.004(2) 0.007(3)
C17 0.020(3) 0.024(4) 0.015(3) 0.000(3) -0.002(2) 0.004(3)
C18 0.041(4) 0.024(4) 0.017(3) -0.002(3) -0.002(3) 0.008(3)
C19 0.040(4) 0.026(4) 0.019(3) -0.009(3) 0.006(3) 0.013(3)
C20 0.025(3) 0.040(5) 0.021(3) 0.003(3) 0.006(3) 0.006(3)
C21 0.022(3) 0.019(3) 0.014(2) -0.004(2) 0.004(2) 0.005(3)
C22 0.025(3) 0.018(4) 0.011(2) -0.001(3) -0.001(2) 0.009(3)
C23 0.024(3) 0.024(4) 0.020(3) 0.005(3) 0.007(2) 0.004(3)
C24 0.021(3) 0.033(4) 0.031(3) -0.002(3) 0.006(3) -0.006(3)
C25 0.019(3) 0.041(5) 0.025(3) -0.001(3) 0.001(3) 0.016(3)
C26 0.031(4) 0.025(4) 0.015(3) -0.001(3) 0.000(3) 0.011(3)
C27 0.026(3) 0.020(4) 0.018(3) -0.005(2) 0.007(3) -0.006(3)
C28 0.016(3) 0.024(4) 0.014(2) -0.008(3) 0.004(2) -0.006(3)
C29 0.026(3) 0.021(4) 0.017(3) -0.002(3) -0.002(3) -0.001(3)
C30 0.030(4) 0.016(3) 0.024(3) -0.004(3) -0.001(3) 0.001(3)
C31 0.018(3) 0.027(4) 0.025(3) -0.011(3) 0.005(3) -0.003(3)
C32 0.021(3) 0.030(4) 0.014(3) -0.003(3) 0.001(2) 0.001(3)
C33 0.023(3) 0.023(4) 0.016(3) -0.002(3) 0.005(2) 0.000(3)
I2 0.0214(2) 0.0226(2) 0.0217(2) 0.0036(2) 0.0054(2) 0.0070(2)
Ru2 0.0177(2) 0.0141(3) 0.0107(2) 0.0007(2) 0.0037(2) 0.0003(2)
P3 0.0175(7) 0.0127(8) 0.0117(6) 0.0020(5) 0.0036(5) 0.0004(6)
P4 0.0171(7) 0.0167(8) 0.0112(6) -0.0006(6) 0.0020(5) 0.0008(7)
C34 0.028(3) 0.026(4) 0.020(3) 0.008(3) 0.008(3) 0.005(3)
C35 0.034(4) 0.022(4) 0.017(3) 0.003(3) 0.008(3) -0.003(3)
C36 0.026(3) 0.021(4) 0.027(3) 0.008(3) 0.006(3) -0.003(3)
C37 0.029(3) 0.030(4) 0.014(2) 0.004(3) 0.002(2) -0.004(3)
C38 0.033(4) 0.029(4) 0.020(3) 0.000(3) 0.016(3) -0.006(3)
C39 0.023(3) 0.019(4) 0.013(3) 0.003(2) 0.004(2) -0.006(3)
C40 0.026(3) 0.017(4) 0.014(2) 0.001(2) 0.002(2) 0.002(3)
C41 0.019(3) 0.021(4) 0.016(3) 0.004(2) 0.001(2) -0.002(3)
C42 0.023(3) 0.031(4) 0.016(3) -0.003(2) 0.003(2) -0.003(3)
C43 0.022(3) 0.015(3) 0.018(3) 0.003(2) 0.009(2) -0.002(3)
C44 0.021(3) 0.027(4) 0.020(3) 0.000(3) -0.001(2) 0.001(3)
C45 0.022(3) 0.033(4) 0.018(3) -0.006(3) 0.002(2) 0.000(3)
C46 0.021(3) 0.021(4) 0.022(3) -0.005(3) 0.007(3) 0.004(3)
C47 0.031(4) 0.025(4) 0.023(3) 0.000(3) 0.003(3) 0.005(3)
C48 0.025(3) 0.025(4) 0.016(3) -0.002(3) 0.003(2) 0.006(3)
C49 0.021(3) 0.015(3) 0.010(2) -0.002(2) 0.005(2) -0.002(3)
C50 0.026(3) 0.024(4) 0.015(3) 0.001(3) 0.003(2) -0.001(3)
C51 0.024(3) 0.033(4) 0.027(3) 0.005(3) 0.012(3) 0.000(3)
C52 0.016(3) 0.044(5) 0.025(3) -0.001(3) 0.004(3) 0.008(4)
C53 0.033(4) 0.030(4) 0.022(3) 0.003(3) 0.002(3) 0.006(4)
C54 0.016(3) 0.020(4) 0.017(3) 0.006(2) 0.003(2) 0.006(3)
C55 0.022(3) 0.015(3) 0.012(2) -0.003(2) 0.002(2) 0.005(3)
C56 0.023(3) 0.023(4) 0.015(3) -0.004(2) 0.007(2) 0.002(3)
C57 0.026(3) 0.036(4) 0.019(3) -0.008(3) 0.001(3) 0.005(3)
C58 0.038(4) 0.041(5) 0.018(3) 0.001(3) 0.003(3) 0.023(4)
C59 0.052(5) 0.026(4) 0.018(3) -0.007(3) -0.001(3) 0.014(4)
C60 0.038(4) 0.028(4) 0.015(3) -0.008(3) -0.006(3) 0.009(4)
C61 0.027(3) 0.016(4) 0.016(3) 0.001(2) -0.002(2) -0.001(3)
C62 0.029(4) 0.036(4) 0.018(3) 0.002(3) 0.008(3) 0.000(3)
C63 0.055(5) 0.029(4) 0.016(3) 0.003(3) 0.002(3) -0.003(4)
C64 0.044(5) 0.029(4) 0.028(3) -0.002(3) -0.010(3) -0.001(4)
C65 0.025(3) 0.037(4) 0.036(4) 0.002(4) -0.010(3) 0.002(4)
C66 0.026(3) 0.027(4) 0.027(3) -0.002(3) -0.001(3) 0.001(3)

loop_
_atom_site_label
_atom_site_type_symbol
_atom_site_thermal_displace_type
_atom_site_fract_x
_atom_site_fract_y
_atom_site_fract_z
_atom_site_occupancy
_atom_site_U_iso_or_equiv
_atom_site_calc_flag
_atom_site_refinement_flags
I1 I Uani 1.54151(4) 0.56751(3) 0.38171(2) 1.000 0.0199(1) . .
Ru1 Ru Uani 1.28324(5) 0.62387(3) 0.40514(2) 1.000 0.0134(1) . .
P1 P Uani 1.37208(16) 0.75871(10) 0.42091(7) 1.000 0.0138(4) . .
P2 P Uani 1.21008(16) 0.64881(10) 0.29151(7) 1.000 0.0143(4) . .
C1 C Uani 1.0831(7) 0.6027(5) 0.4426(3) 1.000 0.0222(19) . .
C2 C Uani 1.1902(7) 0.6295(5) 0.4971(3) 1.000 0.0206(16) . .
C3 C Uani 1.3021(7) 0.5688(5) 0.5078(3) 1.000 0.0222(18) . .
C4 C Uani 1.2605(7) 0.5012(5) 0.4595(3) 1.000 0.0216(19) . .
C5 C Uani 1.1263(7) 0.5225(5) 0.4200(3) 1.000 0.022(2) . .
C6 C Uani 1.4695(7) 0.8003(4) 0.3554(3) 1.000 0.0160(17) . .
C7 C Uani 1.3695(7) 0.8029(5) 0.2850(3) 1.000 0.0168(18) . .
C8 C Uani 1.3292(7) 0.7157(4) 0.2506(3) 1.000 0.0176(18) . .
C9 C Uani 1.5408(7) 0.8867(4) 0.3707(3) 1.000 0.0203(19) . .
C10 C Uani 1.5058(7) 0.7690(4) 0.4992(3) 1.000 0.0179(17) . .
C11 C Uani 1.6485(7) 0.7464(5) 0.5001(3) 1.000 0.0226(19) . .
C12 C Uani 1.7474(7) 0.7490(5) 0.5597(3) 1.000 0.0282(19) . .
C13 C Uani 1.7076(8) 0.7719(5) 0.6203(3) 1.000 0.031(2) . .
C14 C Uani 1.5673(8) 0.7941(5) 0.6203(3) 1.000 0.029(2) . .
C15 C Uani 1.4664(7) 0.7924(5) 0.5601(3) 1.000 0.0227(19) . .
C16 C Uani 1.2403(7) 0.8424(4) 0.4297(3) 1.000 0.0179(17) . .
C17 C Uani 1.2780(7) 0.9235(5) 0.4569(3) 1.000 0.0203(19) . .
C18 C Uani 1.1752(8) 0.9849(5) 0.4608(3) 1.000 0.028(2) . .
C19 C Uani 1.0311(8) 0.9665(5) 0.4387(3) 1.000 0.028(2) . .
C20 C Uani 0.9897(8) 0.8854(5) 0.4124(3) 1.000 0.028(2) . .
C21 C Uani 1.0950(7) 0.8252(4) 0.4082(3) 1.000 0.0182(16) . .
C22 C Uani 1.0323(7) 0.6981(5) 0.2650(3) 1.000 0.0185(18) . .
C23 C Uani 0.9132(7) 0.6569(5) 0.2824(3) 1.000 0.0223(19) . .
C24 C Uani 0.7763(7) 0.6919(5) 0.2664(3) 1.000 0.0282(19) . .
C25 C Uani 0.7550(7) 0.7689(5) 0.2323(3) 1.000 0.029(2) . .
C26 C Uani 0.8725(7) 0.8102(5) 0.2142(3) 1.000 0.024(2) . .
C27 C Uani 1.0092(7) 0.7758(5) 0.2298(3) 1.000 0.0210(19) . .
C28 C Uani 1.1899(6) 0.5560(5) 0.2349(3) 1.000 0.0178(18) . .
C29 C Uani 1.2423(7) 0.4767(5) 0.2579(3) 1.000 0.0221(19) . .
C30 C Uani 1.2333(8) 0.4070(5) 0.2135(3) 1.000 0.0241(19) . .
C31 C Uani 1.1699(7) 0.4172(5) 0.1461(3) 1.000 0.0232(19) . .
C32 C Uani 1.1177(7) 0.4942(5) 0.1228(3) 1.000 0.0219(19) . .
C33 C Uani 1.1264(7) 0.5648(5) 0.1663(3) 1.000 0.0205(19) . .
I2 I Uani 0.43096(4) 1.24742(3) 0.10934(2) 1.000 0.0217(1) . .
Ru2 Ru Uani 0.69901(5) 1.20107(3) 0.09109(2) 1.000 0.0140(1) . .
P3 P Uani 0.76958(16) 1.17230(11) 0.20493(7) 1.000 0.0138(4) . .
P4 P Uani 0.62412(16) 1.06482(12) 0.07246(6) 1.000 0.0151(4) . .
C34 C Uani 0.9011(8) 1.2329(5) 0.0581(3) 1.000 0.0242(19) . .
C35 C Uani 0.8455(8) 1.3103(5) 0.0794(3) 1.000 0.024(2) . .
C36 C Uani 0.7098(7) 1.3264(5) 0.0378(3) 1.000 0.0245(19) . .
C37 C Uani 0.6831(7) 1.2574(5) -0.0109(3) 1.000 0.0246(18) . .
C38 C Uani 0.8002(7) 1.2011(5) 0.0017(3) 1.000 0.026(2) . .
C39 C Uani 0.6399(7) 1.1041(4) 0.2411(3) 1.000 0.0182(19) . .
C40 C Uani 0.6142(7) 1.0161(4) 0.2064(3) 1.000 0.0192(18) . .
C41 C Uani 0.5265(7) 1.0159(5) 0.1348(3) 1.000 0.0189(19) . .
C42 C Uani 0.6641(7) 1.0970(5) 0.3191(3) 1.000 0.0234(19) . .
C43 C Uani 0.7927(7) 1.2640(4) 0.2633(3) 1.000 0.0177(17) . .
C44 C Uani 0.8776(7) 1.2603(5) 0.3271(3) 1.000 0.0232(19) . .
C45 C Uani 0.8858(7) 1.3289(5) 0.3716(3) 1.000 0.0245(19) . .
C46 C Uani 0.8078(7) 1.4029(5) 0.3521(3) 1.000 0.0209(19) . .
C47 C Uani 0.7241(8) 1.4075(5) 0.2877(3) 1.000 0.027(2) . .
C48 C Uani 0.7184(7) 1.3392(5) 0.2435(3) 1.000 0.0221(19) . .
C49 C Uani 0.9487(7) 1.1240(5) 0.2303(3) 1.000 0.0151(16) . .
C50 C Uani 1.0656(7) 1.1689(5) 0.2165(3) 1.000 0.0218(19) . .
C51 C Uani 1.2029(8) 1.1382(5) 0.2315(3) 1.000 0.0271(19) . .
C52 C Uani 1.2279(7) 1.0577(6) 0.2619(3) 1.000 0.028(2) . .
C53 C Uani 1.1138(8) 1.0117(5) 0.2772(3) 1.000 0.029(2) . .
C54 C Uani 0.9755(7) 1.0435(4) 0.2619(3) 1.000 0.0177(19) . .
C55 C Uani 0.7625(7) 0.9851(4) 0.0663(3) 1.000 0.0165(16) . .
C56 C Uani 0.9069(7) 1.0073(5) 0.0846(3) 1.000 0.0199(19) . .
C57 C Uani 1.0161(8) 0.9479(5) 0.0819(3) 1.000 0.0274(19) . .
C58 C Uani 0.9810(8) 0.8656(6) 0.0596(3) 1.000 0.033(2) . .
C59 C Uani 0.8400(9) 0.8437(5) 0.0416(3) 1.000 0.033(2) . .
C60 C Uani 0.7308(8) 0.9012(5) 0.0442(3) 1.000 0.028(2) . .
C61 C Uani 0.4974(7) 1.0498(4) -0.0073(3) 1.000 0.0204(19) . .
C62 C Uani 0.5465(8) 1.0280(5) -0.0670(3) 1.000 0.027(2) . .
C63 C Uani 0.4509(9) 1.0239(5) -0.1283(3) 1.000 0.034(2) . .
C64 C Uani 0.3071(9) 1.0399(5) -0.1312(3) 1.000 0.036(2) . .
C65 C Uani 0.2577(8) 1.0612(6) -0.0729(4) 1.000 0.035(2) . .
C66 C Uani 0.3528(7) 1.0665(5) -0.0107(3) 1.000 0.0274(19) . .
H1A H Uiso 0.99770 0.63280 0.42440 1.000 0.0270 calc R
H2A H Uiso 1.18730 0.68040 0.52250 1.000 0.0240 calc R
H3A H Uiso 1.38820 0.57180 0.54050 1.000 0.0270 calc R
H4A H Uiso 1.31430 0.45110 0.45510 1.000 0.0260 calc R
H5A H Uiso 1.07380 0.48900 0.38450 1.000 0.0260 calc R
H6 H Uiso 1.54790 0.75870 0.35170 1.000 0.0190 calc R
H7A H Uiso 1.41680 0.83780 0.25410 1.000 0.0210 calc R
H7B H Uiso 1.27950 0.83250 0.29020 1.000 0.0210 calc R
H8A H Uiso 1.41890 0.68360 0.24930 1.000 0.0210 calc R
H8B H Uiso 1.28200 0.72610 0.20300 1.000 0.0210 calc R
H9A H Uiso 1.46680 0.93020 0.37170 1.000 0.0250 calc R
H9B H Uiso 1.59640 0.90100 0.33520 1.000 0.0250 calc R
H9C H Uiso 1.60520 0.88470 0.41480 1.000 0.0250 calc R
H11 H Uiso 1.67810 0.72910 0.45930 1.000 0.0270 calc R
H12 H Uiso 1.84480 0.73470 0.55900 1.000 0.0340 calc R
H13 H Uiso 1.77610 0.77230 0.66130 1.000 0.0380 calc R
H14 H Uiso 1.53840 0.81080 0.66140 1.000 0.0340 calc R
H15 H Uiso 1.36940 0.80750 0.56090 1.000 0.0270 calc R
H17 H Uiso 1.37640 0.93630 0.47290 1.000 0.0250 calc R
H18 H Uiso 1.20330 1.03960 0.47870 1.000 0.0340 calc R
H19 H Uiso 0.96020 1.00870 0.44130 1.000 0.0340 calc R
H20 H Uiso 0.89100 0.87200 0.39780 1.000 0.0340 calc R
H21 H Uiso 1.06710 0.77060 0.39000 1.000 0.0220 calc R
H23 H Uiso 0.92590 0.60390 0.30570 1.000 0.0270 calc R
H24 H Uiso 0.69670 0.66290 0.27890 1.000 0.0330 calc R
H25 H Uiso 0.66160 0.79310 0.22160 1.000 0.0350 calc R
H26 H Uiso 0.85880 0.86290 0.19060 1.000 0.0290 calc R
H27 H Uiso 1.08810 0.80490 0.21670 1.000 0.0250 calc R
H29 H Uiso 1.28480 0.46960 0.30420 1.000 0.0270 calc R
H30 H Uiso 1.27050 0.35310 0.22960 1.000 0.0290 calc R
H31 H Uiso 1.16290 0.37000 0.11600 1.000 0.0280 calc R
H32 H Uiso 1.07460 0.50030 0.07640 1.000 0.0260 calc R
H33 H Uiso 1.08940 0.61850 0.14940 1.000 0.0240 calc R
H34A H Uiso 0.98940 1.20680 0.07790 1.000 0.0290 calc R
H35A H Uiso 0.89140 1.34550 0.11540 1.000 0.0290 calc R
H36A H Uiso 0.64820 1.37350 0.04130 1.000 0.0290 calc R
H37A H Uiso 0.60060 1.25130 -0.04540 1.000 0.0290 calc R
H38A H Uiso 0.81070 1.15050 -0.02300 1.000 0.0320 calc R
H39 H Uiso 0.54570 1.13420 0.22870 1.000 0.0220 calc R
H40A H Uiso 0.70900 0.99000 0.20490 1.000 0.0230 calc R
H40B H Uiso 0.56490 0.97930 0.23520 1.000 0.0230 calc R
H41A H Uiso 0.43570 1.04740 0.13460 1.000 0.0230 calc R
H41B H Uiso 0.50150 0.95640 0.12100 1.000 0.0230 calc R
H42A H Uiso 0.74960 1.06220 0.33500 1.000 0.0280 calc R
H42B H Uiso 0.58000 1.07030 0.33280 1.000 0.0280 calc R
H42C H Uiso 0.67820 1.15410 0.33910 1.000 0.0280 calc R
H44 H Uiso 0.93120 1.21010 0.34070 1.000 0.0280 calc R
H45 H Uiso 0.94450 1.32540 0.41530 1.000 0.0290 calc R
H46 H Uiso 0.81190 1.44960 0.38250 1.000 0.0250 calc R
H47 H Uiso 0.67050 1.45770 0.27390 1.000 0.0320 calc R
H48 H Uiso 0.66320 1.34360 0.19910 1.000 0.0270 calc R
H50 H Uiso 1.05010 1.22340 0.19560 1.000 0.0260 calc R
H51 H Uiso 1.28090 1.17110 0.22150 1.000 0.0320 calc R
H52 H Uiso 1.32270 1.03520 0.27180 1.000 0.0340 calc R
H53 H Uiso 1.13030 0.95750 0.29830 1.000 0.0340 calc R
H54 H Uiso 0.89770 1.01110 0.27280 1.000 0.0210 calc R
H56 H Uiso 0.93160 1.06390 0.09920 1.000 0.0240 calc R
H57 H Uiso 1.11400 0.96390 0.09530 1.000 0.0330 calc R
H58 H Uiso 1.05440 0.82500 0.05690 1.000 0.0390 calc R
H59 H Uiso 0.81610 0.78710 0.02680 1.000 0.0400 calc R
H60 H Uiso 0.63340 0.88400 0.03100 1.000 0.0340 calc R
H62 H Uiso 0.64550 1.01590 -0.06560 1.000 0.0330 calc R
H63 H Uiso 0.48550 1.01000 -0.16870 1.000 0.0410 calc R
H64 H Uiso 0.24220 1.03620 -0.17320 1.000 0.0420 calc R
H65 H Uiso 0.15830 1.07240 -0.07480 1.000 0.0410 calc R
H66 H Uiso 0.31760 1.08170 0.02920 1.000 0.0330 calc R

loop_
_atom_type_symbol
_atom_type_description
_atom_type_scat_dispersion_real
_atom_type_scat_dispersion_imag
_atom_type_scat_source
Ru Ru 0.0552 3.2960 'International Tables Vol C Tables 4.2.6.8 and 6.1.1.4'
P P 0.2955 0.4335 'International Tables Vol C Tables 4.2.6.8 and 6.1.1.4'
I I -0.3257 6.8362 'International Tables Vol C Tables 4.2.6.8 and 6.1.1.4'
H H 0.0000 0.0000 'International Tables Vol C Tables 4.2.6.8 and 6.1.1.4'
C C 0.0181 0.0091 'International Tables Vol C Tables 4.2.6.8 and 6.1.1.4'

loop_
_geom_angle_atom_site_label_1
_geom_angle_atom_site_label_2
_geom_angle_atom_site_label_3
_geom_angle
_geom_angle_site_symmetry_1
_geom_angle_site_symmetry_2
_geom_angle_site_symmetry_3
_geom_angle_publ_flag
I1 Ru1 P1 90.36(4) . . . yes
I1 Ru1 P2 90.31(4) . . . yes
I1 Ru1 C1 150.6(2) . . . yes
I1 Ru1 C2 132.08(18) . . . yes
I1 Ru1 C3 96.18(18) . . . yes
I1 Ru1 C4 88.34(17) . . . yes
I1 Ru1 C5 115.48(19) . . . yes
P1 Ru1 P2 90.99(5) . . . yes
P1 Ru1 C1 114.5(2) . . . yes
P1 Ru1 C2 92.3(2) . . . yes
P1 Ru1 C3 105.6(2) . . . yes
P1 Ru1 C4 142.74(17) . . . yes
P1 Ru1 C5 151.82(19) . . . yes
P2 Ru1 C1 103.95(16) . . . yes
P2 Ru1 C2 137.43(18) . . . yes
P2 Ru1 C3 162.12(19) . . . yes
P2 Ru1 C4 126.24(17) . . . yes
P2 Ru1 C5 99.46(16) . . . yes
C1 Ru1 C2 37.8(2) . . . yes
C1 Ru1 C3 63.3(2) . . . yes
C1 Ru1 C4 62.5(3) . . . yes
C1 Ru1 C5 37.6(3) . . . yes
C2 Ru1 C3 37.5(3) . . . yes
C2 Ru1 C4 62.4(3) . . . yes
C2 Ru1 C5 62.5(3) . . . yes
C3 Ru1 C4 37.8(3) . . . yes
C3 Ru1 C5 62.7(2) . . . yes
C4 Ru1 C5 36.8(2) . . . yes
C34 Ru2 C37 63.1(2) . . . yes
C34 Ru2 C38 38.3(2) . . . yes
C35 Ru2 C36 36.9(2) . . . yes
C35 Ru2 C37 62.5(2) . . . yes
C35 Ru2 C38 62.8(3) . . . yes
C36 Ru2 C37 38.0(3) . . . yes
C36 Ru2 C38 63.0(3) . . . yes
C37 Ru2 C38 37.4(3) . . . yes
P3 Ru2 C38 136.26(18) . . . yes
P4 Ru2 C34 115.5(2) . . . yes
P4 Ru2 C35 152.43(19) . . . yes
I2 Ru2 P3 91.82(4) . . . yes
I2 Ru2 P4 90.20(4) . . . yes
I2 Ru2 C34 149.7(2) . . . yes
I2 Ru2 C35 114.6(2) . . . yes
I2 Ru2 C36 87.25(17) . . . yes
I2 Ru2 C37 96.07(18) . . . yes
I2 Ru2 C38 131.83(18) . . . yes
P3 Ru2 P4 90.26(5) . . . yes
P3 Ru2 C34 103.27(17) . . . yes
P3 Ru2 C35 100.26(16) . . . yes
P3 Ru2 C36 127.70(17) . . . yes
P3 Ru2 C37 162.74(19) . . . yes
C34 Ru2 C36 62.7(3) . . . yes
P4 Ru2 C37 105.0(2) . . . yes
P4 Ru2 C38 92.0(2) . . . yes
P4 Ru2 C36 142.00(17) . . . yes
C34 Ru2 C35 37.4(3) . . . yes
Ru1 P1 C6 116.6(2) . . . yes
Ru1 P1 C10 112.4(2) . . . yes
Ru1 P1 C16 116.0(2) . . . yes
C6 P1 C10 102.7(3) . . . yes
C6 P1 C16 104.3(3) . . . yes
C10 P1 C16 103.3(3) . . . yes
C8 P2 C22 103.4(3) . . . yes
C8 P2 C28 100.5(3) . . . yes
Ru1 P2 C28 117.2(2) . . . yes
Ru1 P2 C8 116.1(2) . . . yes
Ru1 P2 C22 117.2(2) . . . yes
C22 P2 C28 99.6(3) . . . yes
Ru2 P3 C39 113.7(2) . . . yes
Ru2 P3 C43 117.1(2) . . . yes
C39 P3 C43 102.3(3) . . . yes
C39 P3 C49 107.0(3) . . . yes
Ru2 P3 C49 116.3(2) . . . yes
C43 P3 C49 98.5(3) . . . yes
Ru2 P4 C55 116.8(2) . . . yes
Ru2 P4 C61 113.7(2) . . . yes
C41 P4 C55 102.2(3) . . . yes
C41 P4 C61 102.0(3) . . . yes
C55 P4 C61 102.5(3) . . . yes
Ru2 P4 C41 117.5(2) . . . yes
Ru1 C1 C2 71.0(4) . . . yes
Ru1 C1 C5 73.1(4) . . . yes
C2 C1 C5 107.6(6) . . . no
C1 C2 C3 109.3(6) . . . no
Ru1 C2 C3 72.3(4) . . . yes
Ru1 C2 C1 71.2(4) . . . yes
Ru1 C3 C4 72.4(4) . . . yes
Ru1 C3 C2 70.2(4) . . . yes
C2 C3 C4 106.7(6) . . . no
Ru1 C4 C3 69.8(4) . . . yes
Ru1 C4 C5 71.2(4) . . . yes
C3 C4 C5 108.2(6) . . . no
Ru1 C5 C1 69.3(4) . . . yes
Ru1 C5 C4 72.0(4) . . . yes
C1 C5 C4 108.2(6) . . . no
C7 C6 C9 109.6(5) . . . no
P1 C6 C7 110.7(5) . . . yes
P1 C6 C9 115.5(4) . . . yes
C6 C7 C8 116.3(6) . . . no
P2 C8 C7 115.4(4) . . . yes
C11 C10 C15 117.9(6) . . . no
P1 C10 C11 120.4(5) . . . yes
P1 C10 C15 121.5(5) . . . yes
C10 C11 C12 120.6(6) . . . no
C11 C12 C13 121.3(6) . . . no
C12 C13 C14 118.8(6) . . . no
C13 C14 C15 120.4(6) . . . no
C10 C15 C14 121.0(6) . . . no
P1 C16 C17 123.7(5) . . . yes
P1 C16 C21 118.7(5) . . . yes
C17 C16 C21 117.7(6) . . . no
C16 C17 C18 121.5(6) . . . no
C17 C18 C19 119.9(7) . . . no
C18 C19 C20 120.0(7) . . . no
C19 C20 C21 119.0(7) . . . no
C16 C21 C20 122.0(6) . . . no
P2 C22 C27 124.2(5) . . . yes
C23 C22 C27 117.9(6) . . . no
P2 C22 C23 118.0(5) . . . yes
C22 C23 C24 121.3(7) . . . no
C23 C24 C25 120.4(6) . . . no
C24 C25 C26 118.9(6) . . . no
C25 C26 C27 121.1(7) . . . no
C22 C27 C26 120.5(6) . . . no
P2 C28 C29 121.1(5) . . . yes
P2 C28 C33 120.4(6) . . . yes
C29 C28 C33 118.5(6) . . . no
C28 C29 C30 120.8(6) . . . no
C29 C30 C31 119.6(7) . . . no
C30 C31 C32 120.4(7) . . . no
C31 C32 C33 120.9(6) . . . no
C28 C33 C32 119.8(7) . . . no
C2 C1 H1A 126.00 . . . no
C5 C1 H1A 126.00 . . . no
Ru1 C1 H1A 121.00 . . . no
C3 C2 H2A 125.00 . . . no
C1 C2 H2A 125.00 . . . no
Ru1 C2 H2A 123.00 . . . no
C2 C3 H3A 127.00 . . . no
Ru1 C3 H3A 123.00 . . . no
C4 C3 H3A 127.00 . . . no
C3 C4 H4A 126.00 . . . no
Ru1 C4 H4A 125.00 . . . no
C5 C4 H4A 126.00 . . . no
C1 C5 H5A 126.00 . . . no
Ru1 C5 H5A 124.00 . . . no
C4 C5 H5A 126.00 . . . no
C9 C6 H6 107.00 . . . no
P1 C6 H6 107.00 . . . no
C7 C6 H6 107.00 . . . no
C6 C7 H7B 108.00 . . . no
C8 C7 H7A 108.00 . . . no
C8 C7 H7B 108.00 . . . no
H7A C7 H7B 107.00 . . . no
C6 C7 H7A 108.00 . . . no
P2 C8 H8A 108.00 . . . no
C7 C8 H8A 109.00 . . . no
C7 C8 H8B 108.00 . . . no
P2 C8 H8B 108.00 . . . no
H8A C8 H8B 107.00 . . . no
C6 C9 H9A 109.00 . . . no
C6 C9 H9B 109.00 . . . no
C6 C9 H9C 110.00 . . . no
H9A C9 H9B 109.00 . . . no
H9A C9 H9C 110.00 . . . no
H9B C9 H9C 109.00 . . . no
C12 C11 H11 120.00 . . . no
C10 C11 H11 120.00 . . . no
C13 C12 H12 119.00 . . . no
C11 C12 H12 119.00 . . . no
C12 C13 H13 121.00 . . . no
C14 C13 H13 121.00 . . . no
C13 C14 H14 120.00 . . . no
C15 C14 H14 120.00 . . . no
C10 C15 H15 120.00 . . . no
C14 C15 H15 120.00 . . . no
C16 C17 H17 119.00 . . . no
C18 C17 H17 119.00 . . . no
C19 C18 H18 120.00 . . . no
C17 C18 H18 120.00 . . . no
C20 C19 H19 120.00 . . . no
C18 C19 H19 120.00 . . . no
C19 C20 H20 121.00 . . . no
C21 C20 H20 120.00 . . . no
C16 C21 H21 119.00 . . . no
C20 C21 H21 119.00 . . . no
C24 C23 H23 119.00 . . . no
C22 C23 H23 119.00 . . . no
C23 C24 H24 120.00 . . . no
C25 C24 H24 120.00 . . . no
C24 C25 H25 121.00 . . . no
C26 C25 H25 121.00 . . . no
C27 C26 H26 119.00 . . . no
C25 C26 H26 119.00 . . . no
C22 C27 H27 120.00 . . . no
C26 C27 H27 120.00 . . . no
C28 C29 H29 120.00 . . . no
C30 C29 H29 120.00 . . . no
C31 C30 H30 120.00 . . . no
C29 C30 H30 120.00 . . . no
C32 C31 H31 120.00 . . . no
C30 C31 H31 120.00 . . . no
C31 C32 H32 119.00 . . . no
C33 C32 H32 120.00 . . . no
C32 C33 H33 120.00 . . . no
C28 C33 H33 120.00 . . . no
Ru2 C34 C35 73.4(4) . . . yes
Ru2 C34 C38 70.4(4) . . . yes
C35 C34 C38 107.8(6) . . . no
Ru2 C35 C34 69.2(4) . . . yes
Ru2 C35 C36 71.8(4) . . . yes
C34 C35 C36 108.7(6) . . . no
Ru2 C36 C35 71.3(4) . . . yes
Ru2 C36 C37 69.4(4) . . . yes
C35 C36 C37 107.0(6) . . . no
Ru2 C37 C36 72.7(4) . . . yes
Ru2 C37 C38 70.1(4) . . . yes
C36 C37 C38 108.2(6) . . . no
Ru2 C38 C34 71.3(4) . . . yes
Ru2 C38 C37 72.5(4) . . . yes
C34 C38 C37 108.4(6) . . . no
P3 C39 C40 113.5(4) . . . yes
P3 C39 C42 116.4(5) . . . yes
C40 C39 C42 111.9(5) . . . no
C39 C40 C41 116.1(5) . . . no
P4 C41 C40 112.5(5) . . . yes
P3 C43 C44 122.5(5) . . . yes
P3 C43 C48 119.0(5) . . . yes
C44 C43 C48 118.5(6) . . . no
C43 C44 C45 121.1(7) . . . no
C44 C45 C46 120.0(6) . . . no
C45 C46 C47 119.2(7) . . . no
C46 C47 C48 120.2(7) . . . no
C43 C48 C47 120.9(6) . . . no
P3 C49 C50 117.7(6) . . . yes
P3 C49 C54 125.0(5) . . . yes
C50 C49 C54 117.4(6) . . . no
C49 C50 C51 122.6(7) . . . no
C50 C51 C52 119.5(7) . . . no
C51 C52 C53 119.4(7) . . . no
C52 C53 C54 120.6(7) . . . no
C49 C54 C53 120.6(6) . . . no
P4 C55 C56 119.3(5) . . . yes
P4 C55 C60 123.2(5) . . . yes
C56 C55 C60 117.5(6) . . . no
C55 C56 C57 121.2(7) . . . no
C56 C57 C58 119.8(7) . . . no
C57 C58 C59 119.1(8) . . . no
C58 C59 C60 121.9(8) . . . no
C55 C60 C59 120.4(7) . . . no
P4 C61 C62 120.7(5) . . . yes
P4 C61 C66 120.4(5) . . . yes
C62 C61 C66 118.7(6) . . . no
C61 C62 C63 120.2(7) . . . no
C62 C63 C64 120.8(6) . . . no
C63 C64 C65 119.5(6) . . . no
C64 C65 C66 120.5(7) . . . no
C61 C66 C65 120.3(6) . . . no
Ru2 C34 H34A 122.00 . . . no
C35 C34 H34A 126.00 . . . no
C38 C34 H34A 126.00 . . . no
Ru2 C35 H35A 125.00 . . . no
C34 C35 H35A 126.00 . . . no
C36 C35 H35A 126.00 . . . no
Ru2 C36 H36A 124.00 . . . no
C35 C36 H36A 127.00 . . . no
C37 C36 H36A 127.00 . . . no
Ru2 C37 H37A 123.00 . . . no
C36 C37 H37A 126.00 . . . no
C38 C37 H37A 126.00 . . . no
Ru2 C38 H38A 122.00 . . . no
C34 C38 H38A 126.00 . . . no
C37 C38 H38A 126.00 . . . no
P3 C39 H39 104.00 . . . no
C40 C39 H39 104.00 . . . no
C42 C39 H39 105.00 . . . no
C39 C40 H40A 108.00 . . . no
C39 C40 H40B 108.00 . . . no
C41 C40 H40A 108.00 . . . no
C41 C40 H40B 108.00 . . . no
H40A C40 H40B 107.00 . . . no
P4 C41 H41A 109.00 . . . no
P4 C41 H41B 109.00 . . . no
C40 C41 H41A 109.00 . . . no
C40 C41 H41B 109.00 . . . no
H41A C41 H41B 108.00 . . . no
C39 C42 H42A 110.00 . . . no
C39 C42 H42B 109.00 . . . no
C39 C42 H42C 109.00 . . . no
H42A C42 H42B 109.00 . . . no
H42A C42 H42C 109.00 . . . no
H42B C42 H42C 110.00 . . . no
C43 C44 H44 119.00 . . . no
C45 C44 H44 120.00 . . . no
C44 C45 H45 120.00 . . . no
C46 C45 H45 120.00 . . . no
C45 C46 H46 120.00 . . . no
C47 C46 H46 120.00 . . . no
C46 C47 H47 120.00 . . . no
C48 C47 H47 120.00 . . . no
C43 C48 H48 119.00 . . . no
C47 C48 H48 120.00 . . . no
C49 C50 H50 119.00 . . . no
C51 C50 H50 119.00 . . . no
C50 C51 H51 120.00 . . . no
C52 C51 H51 120.00 . . . no
C51 C52 H52 120.00 . . . no
C53 C52 H52 120.00 . . . no
C52 C53 H53 120.00 . . . no
C54 C53 H53 120.00 . . . no
C49 C54 H54 120.00 . . . no
C53 C54 H54 120.00 . . . no
C55 C56 H56 119.00 . . . no
C57 C56 H56 119.00 . . . no
C56 C57 H57 120.00 . . . no
C58 C57 H57 120.00 . . . no
C57 C58 H58 120.00 . . . no
C59 C58 H58 120.00 . . . no
C58 C59 H59 119.00 . . . no
C60 C59 H59 119.00 . . . no
C55 C60 H60 120.00 . . . no
C59 C60 H60 120.00 . . . no
C61 C62 H62 120.00 . . . no
C63 C62 H62 120.00 . . . no
C62 C63 H63 120.00 . . . no
C64 C63 H63 120.00 . . . no
C63 C64 H64 120.00 . . . no
C65 C64 H64 120.00 . . . no
C64 C65 H65 120.00 . . . no
C66 C65 H65 120.00 . . . no
C61 C66 H66 120.00 . . . no
C65 C66 H66 120.00 . . . no

loop_
_geom_bond_atom_site_label_1
_geom_bond_atom_site_label_2
_geom_bond_distance
_geom_bond_site_symmetry_1
_geom_bond_site_symmetry_2
_geom_bond_publ_flag
I1 Ru1 2.7139(6) . . yes
I2 Ru2 2.7215(6) . . yes
Ru1 P2 2.2896(14) . . yes
Ru1 C1 2.180(7) . . yes
Ru1 C2 2.179(6) . . yes
Ru1 C3 2.207(6) . . yes
Ru1 C4 2.240(7) . . yes
Ru1 C5 2.231(7) . . yes
Ru1 P1 2.2775(16) . . yes
Ru2 C38 2.174(6) . . yes
Ru2 P3 2.3017(14) . . yes
Ru2 P4 2.2621(19) . . yes
Ru2 C34 2.187(8) . . yes
Ru2 C35 2.242(8) . . yes
Ru2 C36 2.248(7) . . yes
Ru2 C37 2.205(6) . . yes
P1 C10 1.836(6) . . yes
P1 C16 1.840(7) . . yes
P1 C6 1.850(6) . . yes
P2 C8 1.835(7) . . yes
P2 C22 1.839(7) . . yes
P2 C28 1.834(7) . . yes
P3 C39 1.867(7) . . yes
P3 C43 1.842(6) . . yes
P3 C49 1.841(7) . . yes
P4 C61 1.832(6) . . yes
P4 C55 1.830(7) . . yes
P4 C41 1.846(7) . . yes
C1 C5 1.422(11) . . no
C1 C2 1.413(9) . . no
C2 C3 1.411(10) . . no
C3 C4 1.442(10) . . no
C4 C5 1.410(9) . . no
C6 C9 1.521(9) . . no
C6 C7 1.551(9) . . no
C7 C8 1.549(10) . . no
C10 C11 1.391(10) . . no
C10 C15 1.386(9) . . no
C11 C12 1.378(9) . . no
C12 C13 1.380(9) . . no
C13 C14 1.371(11) . . no
C14 C15 1.397(9) . . no
C16 C17 1.405(10) . . no
C16 C21 1.390(9) . . no
C17 C18 1.380(11) . . no
C18 C19 1.385(11) . . no
C19 C20 1.406(11) . . no
C20 C21 1.385(10) . . no
C22 C27 1.406(10) . . no
C22 C23 1.395(10) . . no
C23 C24 1.389(10) . . no
C24 C25 1.385(11) . . no
C25 C26 1.388(10) . . no
C26 C27 1.383(10) . . no
C28 C29 1.387(11) . . no
C28 C33 1.404(8) . . no
C29 C30 1.402(10) . . no
C30 C31 1.384(9) . . no
C31 C32 1.356(11) . . no
C32 C33 1.402(10) . . no
C1 H1A 0.9500 . . no
C2 H2A 0.9500 . . no
C3 H3A 0.9500 . . no
C4 H4A 0.9500 . . no
C5 H5A 0.9500 . . no
C6 H6 1.0000 . . no
C7 H7B 0.9900 . . no
C7 H7A 0.9900 . . no
C8 H8A 0.9900 . . no
C8 H8B 0.9900 . . no
C9 H9A 0.9800 . . no
C9 H9B 0.9800 . . no
C9 H9C 0.9800 . . no
C11 H11 0.9500 . . no
C12 H12 0.9500 . . no
C13 H13 0.9500 . . no
C14 H14 0.9500 . . no
C15 H15 0.9500 . . no
C17 H17 0.9500 . . no
C18 H18 0.9500 . . no
C19 H19 0.9500 . . no
C20 H20 0.9500 . . no
C21 H21 0.9500 . . no
C23 H23 0.9500 . . no
C24 H24 0.9500 . . no
C25 H25 0.9500 . . no
C26 H26 0.9500 . . no
C27 H27 0.9500 . . no
C29 H29 0.9500 . . no
C30 H30 0.9500 . . no
C31 H31 0.9500 . . no
C32 H32 0.9500 . . no
C33 H33 0.9500 . . no
C34 C35 1.419(11) . . no
C34 C38 1.431(9) . . no
C35 C36 1.421(10) . . no
C36 C37 1.449(10) . . no
C37 C38 1.403(10) . . no
C39 C40 1.545(9) . . no
C39 C42 1.541(8) . . no
C40 C41 1.522(9) . . no
C43 C44 1.383(9) . . no
C43 C48 1.394(10) . . no
C44 C45 1.391(10) . . no
C45 C46 1.393(11) . . no
C46 C47 1.389(9) . . no
C47 C48 1.385(10) . . no
C49 C50 1.379(10) . . no
C49 C54 1.415(10) . . no
C50 C51 1.366(10) . . no
C51 C52 1.404(12) . . no
C52 C53 1.377(11) . . no
C53 C54 1.381(10) . . no
C55 C56 1.392(9) . . no
C55 C60 1.404(10) . . no
C56 C57 1.399(11) . . no
C57 C58 1.387(12) . . no
C58 C59 1.361(11) . . no
C59 C60 1.379(11) . . no
C61 C62 1.399(9) . . no
C61 C66 1.381(9) . . no
C62 C63 1.389(9) . . no
C63 C64 1.373(12) . . no
C64 C65 1.373(10) . . no
C65 C66 1.402(10) . . no
C34 H34A 0.9500 . . no
C35 H35A 0.9500 . . no
C36 H36A 0.9500 . . no
C37 H37A 0.9500 . . no
C38 H38A 0.9500 . . no
C39 H39 1.0000 . . no
C40 H40A 0.9900 . . no
C40 H40B 0.9900 . . no
C41 H41A 0.9900 . . no
C41 H41B 0.9900 . . no
C42 H42A 0.9800 . . no
C42 H42B 0.9800 . . no
C42 H42C 0.9800 . . no
C44 H44 0.9500 . . no
C45 H45 0.9500 . . no
C46 H46 0.9500 . . no
C47 H47 0.9500 . . no
C48 H48 0.9500 . . no
C50 H50 0.9500 . . no
C51 H51 0.9500 . . no
C52 H52 0.9500 . . no
C53 H53 0.9500 . . no
C54 H54 0.9500 . . no
C56 H56 0.9500 . . no
C57 H57 0.9500 . . no
C58 H58 0.9500 . . no
C59 H59 0.9500 . . no
C60 H60 0.9500 . . no
C62 H62 0.9500 . . no
C63 H63 0.9500 . . no
C64 H64 0.9500 . . no
C65 H65 0.9500 . . no
C66 H66 0.9500 . . no

loop_
_geom_contact_atom_site_label_1
_geom_contact_atom_site_label_2
_geom_contact_distance
_geom_contact_site_symmetry_1
_geom_contact_site_symmetry_2
_geom_contact_publ_flag
I1 P1 3.5538(16) . . no
I1 P2 3.5601(15) . . no
I1 C3 3.678(6) . . no
I1 C4 3.469(7) . . no
I1 C6 3.736(6) . . no
I1 C8 3.800(6) . . no
I1 C11 3.696(7) . . no
I1 C29 3.696(7) . . no
I1 C46 3.726(7) . 1_645 no
I1 C47 3.739(7) . 1_645 no
I2 C36 3.446(7) . . no
I2 C37 3.679(6) . . no
I2 C39 3.749(6) . . no
I2 C41 3.756(8) . . no
I2 P3 3.6195(16) . . no
I2 P4 3.5450(18) . . no
I2 C31 3.791(7) . 1_465 no
I2 C48 3.749(7) . . no
I2 C66 3.707(7) . . no
I1 H4A 3.3500 . . no
I1 H11 3.1300 . . no
I1 H6 3.0600 . . no
I1 H8A 3.2500 . . no
I1 H46 3.1500 . 1_645 no
I1 H24 3.1100 . 1_655 no
I1 H29 3.0500 . . no
I1 H47 3.1700 . 1_645 no
I1 H18 3.3800 . 2_846 no
I2 H31 3.2000 . 1_465 no
I2 H66 3.1400 . . no
I2 H59 3.3200 . 2_655 no
I2 H36A 3.3100 . . no
I2 H39 3.0200 . . no
I2 H41A 3.1800 . . no
I2 H48 2.9900 . . no
I2 H51 3.1000 . 1_455 no
Ru1 H21 3.0600 . . no
Ru1 H23 3.6100 . . no
Ru1 H29 3.1500 . . no
Ru2 H48 3.1700 . . no
Ru2 H50 3.6100 . . no
Ru2 H56 3.0600 . . no
P1 C3 3.571(8) . . no
P1 C8 3.427(6) . . no
P1 P2 3.257(2) . . no
P1 C2 3.213(7) . . no
P1 I1 3.5538(16) . . no
P2 C5 3.449(7) . . no
P2 I1 3.5601(15) . . no
P2 C6 3.489(7) . . no
P2 P1 3.257(2) . . no
P2 C1 3.522(6) . . no
P3 C34 3.520(7) . . no
P3 P4 3.235(2) . . no
P3 I2 3.6195(16) . . no
P3 C35 3.487(7) . . no
P3 C41 3.481(7) . . no
P4 C39 3.408(6) . . no
P4 I2 3.5450(18) . . no
P4 P3 3.235(2) . . no
P4 C37 3.544(8) . . no
P4 C38 3.192(7) . . no
P1 H2A 3.1600 . . no
P4 H38A 3.1300 . . no
C1 C4 2.293(10) . . no
C1 P2 3.522(6) . . no
C1 C3 2.303(9) . . no
C1 C19 3.506(10) . 2_746 no
C1 C21 3.565(10) . . no
C1 C23 3.427(9) . . no
C2 C5 2.288(10) . . no
C2 C21 3.583(10) . . no
C2 P1 3.213(7) . . no
C2 C4 2.289(11) . . no
C3 I1 3.678(6) . . no
C3 C1 2.303(9) . . no
C3 C42 3.451(8) . 2_746 no
C3 C5 2.309(9) . . no
C3 P1 3.571(8) . . no
C4 C2 2.289(11) . . no
C4 I1 3.469(7) . . no
C4 C1 2.293(10) . . no
C5 C2 2.288(10) . . no
C5 P2 3.449(7) . . no
C5 C3 2.309(9) . . no
C5 C19 3.533(9) . 2_746 no
C7 C27 3.413(9) . . no
C9 C11 3.413(9) . . no
C9 C17 3.317(9) . . no
C11 I1 3.696(7) . . no
C11 C9 3.413(9) . . no
C15 C17 3.218(10) . . no
C17 C15 3.218(10) . . no
C17 C9 3.317(9) . . no
C19 C5 3.533(9) . 2_756 no
C19 C53 3.530(9) . . no
C19 C1 3.506(10) . 2_756 no
C21 C22 3.455(9) . . no
C21 C2 3.583(10) . . no
C21 C1 3.565(10) . . no
C22 C21 3.455(9) . . no
C23 C1 3.427(9) . . no
C24 C64 3.588(10) . 2_645 no
C26 C58 3.538(9) . . no
C26 C59 3.453(8) . . no
C27 C7 3.413(9) . . no
C29 I1 3.696(7) . . no
C31 C35 3.540(10) . 1_545 no
C31 I2 3.791(7) . 1_645 no
C32 C62 3.586(10) . 2_745 no
C34 C58 3.473(10) . 2_755 no
C34 P3 3.520(7) . . no
C34 C36 2.307(11) . . no
C34 C37 2.298(10) . . no
C34 C50 3.423(9) . . no
C34 C56 3.579(11) . . no
C35 C38 2.302(10) . . no
C35 C31 3.540(10) . 1_565 no
C35 C37 2.307(9) . . no
C35 P3 3.487(7) . . no
C35 C58 3.579(10) . 2_755 no
C36 I2 3.446(7) . . no
C36 C34 2.307(11) . . no
C36 C38 2.311(11) . . no
C37 P4 3.544(8) . . no
C37 C34 2.298(10) . . no
C37 C35 2.307(9) . . no
C37 I2 3.679(6) . . no
C38 C36 2.311(11) . . no
C38 C56 3.524(11) . . no
C38 C35 2.302(10) . . no
C38 P4 3.192(7) . . no
C40 C54 3.423(9) . . no
C42 C44 3.248(11) . . no
C42 C54 3.446(9) . . no
C42 C3 3.451(8) . 2_756 no
C44 C42 3.248(11) . . no
C44 C50 3.394(9) . . no
C46 I1 3.726(7) . 1_465 no
C47 I1 3.739(7) . 1_465 no
C48 I2 3.749(7) . . no
C49 C56 3.406(9) . . no
C50 C44 3.394(9) . . no
C50 C34 3.423(9) . . no
C53 C19 3.530(9) . . no
C54 C56 3.538(8) . . no
C54 C42 3.446(9) . . no
C54 C40 3.423(9) . . no
C56 C34 3.579(11) . . no
C56 C54 3.538(8) . . no
C56 C49 3.406(9) . . no
C56 C38 3.524(11) . . no
C58 C35 3.579(10) . 2_745 no
C58 C34 3.473(10) . 2_745 no
C58 C26 3.538(9) . . no
C59 C26 3.453(8) . . no
C60 C62 3.250(10) . . no
C62 C32 3.586(10) . 2_755 no
C62 C60 3.250(10) . . no
C64 C24 3.588(10) . 2_655 no
C66 I2 3.707(7) . . no
C1 H2A 2.1100 . . no
C1 H5A 2.1200 . . no
C1 H19 2.8400 . 2_746 no
C1 H21 2.8300 . . no
C1 H23 2.8700 . . no
C2 H19 2.7900 . 2_746 no
C2 H1A 2.1200 . . no
C2 H3A 2.1200 . . no
C3 H4A 2.1400 . . no
C3 H2A 2.1100 . . no
C3 H19 3.0000 . 2_746 no
C4 H3A 2.1500 . . no
C4 H5A 2.1100 . . no
C5 H19 3.0400 . 2_746 no
C5 H29 3.0900 . . no
C5 H1A 2.1300 . . no
C5 H4A 2.1100 . . no
C5 H23 2.9800 . . no
C6 H11 2.8300 . . no
C7 H27 2.7600 . . no
C8 H27 2.6600 . . no
C9 H42B 3.0200 . 1_655 no
C9 H17 2.8900 . . no
C10 H9C 2.7600 . . no
C10 H17 2.9000 . . no
C11 H9C 2.7500 . . no
C11 H6 2.9600 . . no
C15 H17 2.8900 . . no
C16 H7B 2.8900 . . no
C16 H15 2.7500 . . no
C16 H9A 2.9500 . . no
C17 H9A 2.6800 . . no
C17 H15 2.7800 . . no
C20 H53 3.0600 . . no
C21 H53 3.0900 . . no
C22 H21 2.7100 . . no
C22 H33 2.7700 . . no
C23 H64 3.0600 . 2_645 no
C23 H21 2.9700 . . no
C23 H1A 2.8400 . . no
C24 H64 3.0600 . 2_645 no
C27 H7B 2.7700 . . no
C27 H8B 2.8300 . . no
C31 H35A 2.8300 . 1_545 no
C31 H62 3.0100 . 2_745 no
C32 H65 2.8900 . 2_645 no
C32 H62 2.7100 . 2_745 no
C33 H8B 2.9500 . . no
C33 H65 2.9700 . 2_645 no
C34 H50 2.8600 . . no
C34 H35A 2.1200 . . no
C34 H58 2.8100 . 2_755 no
C34 H38A 2.1300 . . no
C34 H56 2.7800 . . no
C35 H50 3.0700 . . no
C35 H36A 2.1300 . . no
C35 H34A 2.1200 . . no
C35 H58 3.0500 . 2_755 no
C36 H35A 2.1200 . . no
C36 H37A 2.1500 . . no
C37 H36A 2.1500 . . no
C37 H58 2.9900 . 2_755 no
C37 H38A 2.1000 . . no
C38 H56 3.0200 . . no
C38 H34A 2.1300 . . no
C38 H37A 2.1000 . . no
C38 H58 2.7600 . 2_755 no
C39 H54 2.8100 . . no
C40 H54 2.7700 . . no
C41 H66 2.8200 . . no
C42 H3A 2.9700 . 2_756 no
C42 H54 2.8800 . . no
C42 H44 3.0500 . . no
C43 H42C 2.6500 . . no
C43 H50 3.0500 . . no
C44 H42C 2.5600 . . no
C45 H12 3.0500 . 2_856 no
C45 H5A 3.0600 . 1_565 no
C45 H15 2.9900 . 2_756 no
C46 H5A 2.8200 . 1_565 no
C46 H15 3.0200 . 2_756 no
C49 H44 2.6200 . . no
C49 H40A 3.0700 . . no
C49 H56 2.7700 . . no
C50 H13 3.0900 . 2_856 no
C50 H34A 2.8000 . . no
C50 H56 2.9600 . . no
C50 H44 3.0600 . . no
C51 H13 2.9900 . 2_856 no
C54 H40A 2.7100 . . no
C54 H42A 2.8100 . . no
C55 H40A 2.9100 . . no
C55 H62 2.7200 . . no
C58 H26 3.0500 . . no
C59 H26 2.9700 . . no
C60 H62 2.8400 . . no
C60 H26 3.0200 . . no
C60 H41B 3.0000 . . no
C61 H60 2.9400 . . no
C62 H60 3.0100 . . no
C66 H36A 3.0900 . 2_645 no
C66 H41A 2.8900 . . no
H1A C23 2.8400 . . no
H1A H21 2.4000 . . no
H1A H23 2.3900 . . no
H3A C42 2.9700 . 2_746 no
H3A H42B 2.5000 . 2_746 no
H5A C46 2.8200 . 1_545 no
H5A H46 2.5400 . 1_545 no
H5A C45 3.0600 . 1_545 no
H6 I1 3.0600 . . no
H6 C11 2.9600 . . no
H6 H11 2.3300 . . no
H6 H8A 2.4900 . . no
H7A H9B 2.3500 . . no
H7B C27 2.7700 . . no
H7B H27 2.1600 . . no
H7B C16 2.8900 . . no
H7B H53 2.4400 . . no
H8A H6 2.4900 . . no
H8A I1 3.2500 . . no
H8B H33 2.5700 . . no
H8B H27 2.2700 . . no
H8B C27 2.8300 . . no
H8B C33 2.9500 . . no
H9A C17 2.6800 . . no
H9A H17 2.3400 . . no
H9A C16 2.9500 . . no
H9B H7A 2.3500 . . no
H9B H40B 2.3200 . 1_655 no
H9C C10 2.7600 . . no
H9C C11 2.7500 . . no
H11 I1 3.1300 . . no
H11 C6 2.8300 . . no
H11 H6 2.3300 . . no
H12 C45 3.0500 . 2_846 no
H12 H45 2.4300 . 2_846 no
H13 C50 3.0900 . 2_846 no
H13 C51 2.9900 . 2_846 no
H15 C17 2.7800 . . no
H15 C45 2.9900 . 2_746 no
H15 C46 3.0200 . 2_746 no
H15 C16 2.7500 . . no
H17 C9 2.8900 . . no
H17 C15 2.8900 . . no
H17 H9A 2.3400 . . no
H17 C10 2.9000 . . no
H18 I1 3.3800 . 2_856 no
H19 C2 2.7900 . 2_756 no
H19 C1 2.8400 . 2_756 no
H19 C3 3.0000 . 2_756 no
H19 C5 3.0400 . 2_756 no
H21 C23 2.9700 . . no
H21 Ru1 3.0600 . . no
H21 C1 2.8300 . . no
H21 H1A 2.4000 . . no
H21 C22 2.7100 . . no
H23 C1 2.8700 . . no
H23 C5 2.9800 . . no
H23 Ru1 3.6100 . . no
H23 H1A 2.3900 . . no
H24 I1 3.1100 . 1_455 no
H26 C58 3.0500 . . no
H26 C59 2.9700 . . no
H26 C60 3.0200 . . no
H26 H40A 2.4900 . . no
H27 C7 2.7600 . . no
H27 C8 2.6600 . . no
H27 H7B 2.1600 . . no
H27 H8B 2.2700 . . no
H29 Ru1 3.1500 . . no
H29 C5 3.0900 . . no
H29 I1 3.0500 . . no
H31 I2 3.2000 . 1_645 no
H31 H35A 2.5900 . 1_545 no
H32 H65 2.4700 . 2_645 no
H33 C22 2.7700 . . no
H33 H8B 2.5700 . . no
H34A C50 2.8000 . . no
H34A H50 2.3400 . . no
H34A H56 2.3600 . . no
H35A C31 2.8300 . 1_565 no
H35A H31 2.5900 . 1_565 no
H36A C66 3.0900 . 2_655 no
H39 I2 3.0200 . . no
H39 H41A 2.4000 . . no
H39 H51 2.5500 . 1_455 no
H40A C49 3.0700 . . no
H40A C54 2.7100 . . no
H40A C55 2.9100 . . no
H40A H26 2.4900 . . no
H40A H54 2.0700 . . no
H40B H9B 2.3200 . 1_455 no
H40B H42B 2.4000 . . no
H41A I2 3.1800 . . no
H41A C66 2.8900 . . no
H41A H39 2.4000 . . no
H41A H66 2.2700 . . no
H41B C60 3.0000 . . no
H42A C54 2.8100 . . no
H42A H54 2.1800 . . no
H42B C9 3.0200 . 1_455 no
H42B H40B 2.4000 . . no
H42B H52 2.5800 . 1_455 no
H42B H3A 2.5000 . 2_756 no
H42C C43 2.6500 . . no
H42C C44 2.5600 . . no
H42C H44 2.5400 . . no
H44 C42 3.0500 . . no
H44 C49 2.6200 . . no
H44 C50 3.0600 . . no
H44 H42C 2.5400 . . no
H45 H12 2.4300 . 2_856 no
H46 I1 3.1500 . 1_465 no
H46 H5A 2.5400 . 1_565 no
H47 I1 3.1700 . 1_465 no
H47 H63 2.4800 . 2_655 no
H48 I2 2.9900 . . no
H48 Ru2 3.1700 . . no
H50 Ru2 3.6100 . . no
H50 C34 2.8600 . . no
H50 C35 3.0700 . . no
H50 C43 3.0500 . . no
H50 H34A 2.3400 . . no
H51 I2 3.1000 . 1_655 no
H51 H39 2.5500 . 1_655 no
H52 H42B 2.5800 . 1_655 no
H53 C20 3.0600 . . no
H53 C21 3.0900 . . no
H53 H7B 2.4400 . . no
H54 C39 2.8100 . . no
H54 C40 2.7700 . . no
H54 C42 2.8800 . . no
H54 H40A 2.0700 . . no
H54 H42A 2.1800 . . no
H56 Ru2 3.0600 . . no
H56 C34 2.7800 . . no
H56 C38 3.0200 . . no
H56 C49 2.7700 . . no
H56 C50 2.9600 . . no
H56 H34A 2.3600 . . no
H58 C34 2.8100 . 2_745 no
H58 C35 3.0500 . 2_745 no
H58 C37 2.9900 . 2_745 no
H58 C38 2.7600 . 2_745 no
H59 I2 3.3200 . 2_645 no
H60 C61 2.9400 . . no
H60 C62 3.0100 . . no
H62 C55 2.7200 . . no
H62 C60 2.8400 . . no
H62 C31 3.0100 . 2_755 no
H62 C32 2.7100 . 2_755 no
H63 H47 2.4800 . 2_645 no
H64 C23 3.0600 . 2_655 no
H64 C24 3.0600 . 2_655 no
H65 C32 2.8900 . 2_655 no
H65 C33 2.9700 . 2_655 no
H65 H32 2.4700 . 2_655 no
H66 I2 3.1400 . . no
H66 C41 2.8200 . . no
H66 H41A 2.2700 . . no

loop_
_geom_hbond_atom_site_label_D
_geom_hbond_atom_site_label_H
_geom_hbond_atom_site_label_A
_geom_hbond_distance_DH
_geom_hbond_distance_HA
_geom_hbond_distance_DA
_geom_hbond_angle_DHA
_geom_hbond_site_symmetry_A
_geom_hbond_publ_flag
C29 H29 I1 0.9500 3.0500 3.696(7) 127.00 . yes
C39 H39 I2 1.0000 3.0200 3.749(6) 131.00 . yes
C48 H48 I2 0.9500 2.9900 3.749(7) 138.00 . yes

loop_
_geom_torsion_atom_site_label_1
_geom_torsion_atom_site_label_2
_geom_torsion_atom_site_label_3
_geom_torsion_atom_site_label_4
_geom_torsion
_geom_torsion_site_symmetry_1
_geom_torsion_site_symmetry_2
_geom_torsion_site_symmetry_3
_geom_torsion_site_symmetry_4
_geom_torsion_publ_flag
I1 Ru1 P1 C6 49.0(2) . . . . no
P2 Ru1 P1 C6 -41.3(2) . . . . no
C1 Ru1 P1 C6 -147.1(3) . . . . no
C2 Ru1 P1 C6 -178.9(3) . . . . no
C3 Ru1 P1 C6 145.5(3) . . . . no
C4 Ru1 P1 C6 136.7(4) . . . . no
C5 Ru1 P1 C6 -153.7(4) . . . . no
I1 Ru1 P1 C10 -69.2(2) . . . . no
P2 Ru1 P1 C10 -159.5(2) . . . . no
C1 Ru1 P1 C10 94.7(3) . . . . no
C2 Ru1 P1 C10 63.0(3) . . . . no
C3 Ru1 P1 C10 27.4(3) . . . . no
C4 Ru1 P1 C10 18.6(4) . . . . no
C5 Ru1 P1 C10 88.2(4) . . . . no
I1 Ru1 P1 C16 172.4(2) . . . . no
P2 Ru1 P1 C16 82.1(2) . . . . no
C1 Ru1 P1 C16 -23.8(3) . . . . no
C2 Ru1 P1 C16 -55.5(3) . . . . no
C3 Ru1 P1 C16 -91.1(3) . . . . no
C4 Ru1 P1 C16 -99.9(4) . . . . no
C5 Ru1 P1 C16 -30.3(4) . . . . no
I1 Ru1 P2 C8 -53.4(2) . . . . no
P1 Ru1 P2 C8 36.9(2) . . . . no
C1 Ru1 P2 C8 152.5(3) . . . . no
C2 Ru1 P2 C8 131.4(4) . . . . no
C4 Ru1 P2 C8 -141.6(3) . . . . no
C5 Ru1 P2 C8 -169.3(3) . . . . no
I1 Ru1 P2 C22 -176.3(3) . . . . no
P1 Ru1 P2 C22 -85.9(3) . . . . no
C1 Ru1 P2 C22 29.7(4) . . . . no
C2 Ru1 P2 C22 8.5(4) . . . . no
C4 Ru1 P2 C22 95.6(4) . . . . no
C5 Ru1 P2 C22 67.8(3) . . . . no
I1 Ru1 P2 C28 65.4(2) . . . . no
P1 Ru1 P2 C28 155.7(2) . . . . no
C1 Ru1 P2 C28 -88.7(3) . . . . no
C2 Ru1 P2 C28 -109.8(4) . . . . no
C4 Ru1 P2 C28 -22.8(3) . . . . no
C5 Ru1 P2 C28 -50.5(3) . . . . no
I1 Ru1 C1 C2 86.5(5) . . . . no
P1 Ru1 C1 C2 -58.9(5) . . . . no
P2 Ru1 C1 C2 -156.6(4) . . . . no
C3 Ru1 C1 C2 36.9(4) . . . . no
C4 Ru1 C1 C2 79.6(5) . . . . no
C5 Ru1 C1 C2 116.0(6) . . . . no
I1 Ru1 C1 C5 -29.5(5) . . . . no
P1 Ru1 C1 C5 -175.0(3) . . . . no
P2 Ru1 C1 C5 87.4(3) . . . . no
C2 Ru1 C1 C5 -116.0(6) . . . . no
C3 Ru1 C1 C5 -79.2(4) . . . . no
C4 Ru1 C1 C5 -36.5(4) . . . . no
C1 Ru1 C2 C3 118.4(6) . . . . no
C4 Ru1 C2 C3 38.5(4) . . . . no
C5 Ru1 C2 C3 80.2(5) . . . . no
I1 Ru1 C4 C3 102.3(4) . . . . no
P1 Ru1 C4 C3 13.9(5) . . . . no
P2 Ru1 C4 C3 -168.5(3) . . . . no
I1 Ru1 C2 C1 -138.7(4) . . . . no
P1 Ru1 C2 C1 128.7(4) . . . . no
P2 Ru1 C2 C1 34.8(6) . . . . no
C3 Ru1 C2 C1 -118.4(6) . . . . no
C4 Ru1 C2 C1 -79.8(5) . . . . no
C5 Ru1 C2 C1 -38.2(4) . . . . no
I1 Ru1 C2 C3 -20.4(5) . . . . no
P1 Ru1 C2 C3 -112.9(4) . . . . no
P2 Ru1 C2 C3 153.2(3) . . . . no
C5 Ru1 C3 C4 36.3(4) . . . . no
C1 Ru1 C3 C2 -37.2(4) . . . . no
C4 Ru1 C3 C2 -115.9(6) . . . . no
I1 Ru1 C5 C1 164.5(3) . . . . no
P1 Ru1 C5 C1 9.8(6) . . . . no
P2 Ru1 C5 C1 -100.6(3) . . . . no
I1 Ru1 C3 C2 164.9(4) . . . . no
P1 Ru1 C3 C2 72.8(4) . . . . no
C3 Ru1 C4 C5 118.4(6) . . . . no
C2 Ru1 C4 C3 -38.2(4) . . . . no
C5 Ru1 C3 C2 -79.5(4) . . . . no
I1 Ru1 C3 C4 -79.2(4) . . . . no
P1 Ru1 C3 C4 -171.3(3) . . . . no
C1 Ru1 C3 C4 78.7(4) . . . . no
C2 Ru1 C3 C4 115.9(6) . . . . no
C1 Ru1 C4 C3 -81.1(4) . . . . no
C3 Ru1 C5 C4 -37.4(4) . . . . no
C5 Ru1 C4 C3 -118.4(6) . . . . no
I1 Ru1 C4 C5 -139.3(4) . . . . no
P1 Ru1 C4 C5 132.3(3) . . . . no
P2 Ru1 C4 C5 -50.1(4) . . . . no
C1 Ru1 C4 C5 37.3(4) . . . . no
C2 Ru1 C4 C5 80.2(4) . . . . no
C2 Ru1 C5 C1 38.4(4) . . . . no
C3 Ru1 C5 C1 80.9(4) . . . . no
C4 Ru1 C5 C1 118.3(5) . . . . no
I1 Ru1 C5 C4 46.2(4) . . . . no
P1 Ru1 C5 C4 -108.5(5) . . . . no
P2 Ru1 C5 C4 141.1(3) . . . . no
C1 Ru1 C5 C4 -118.3(5) . . . . no
C2 Ru1 C5 C4 -79.9(4) . . . . no
C37 Ru2 P4 C55 91.8(3) . . . . no
C38 Ru2 P4 C55 56.2(3) . . . . no
P4 Ru2 P3 C39 -41.4(2) . . . . no
C34 Ru2 P3 C39 -157.7(3) . . . . no
C35 Ru2 P3 C39 164.3(3) . . . . no
C38 Ru2 C35 C34 -38.6(4) . . . . no
I2 Ru2 P3 C39 48.9(2) . . . . no
C38 Ru2 C34 C35 116.4(6) . . . . no
I2 Ru2 C34 C38 -88.1(5) . . . . no
P3 Ru2 C34 C38 154.0(4) . . . . no
C36 Ru2 P3 C49 -98.3(4) . . . . no
C38 Ru2 P3 C49 -9.6(4) . . . . no
I2 Ru2 P4 C41 -50.0(2) . . . . no
C36 Ru2 P4 C55 102.3(4) . . . . no
C37 Ru2 C35 C34 -80.9(4) . . . . no
P4 Ru2 C35 C34 -12.4(6) . . . . no
C36 Ru2 C35 C34 -119.0(5) . . . . no
I2 Ru2 C37 C38 -164.9(4) . . . . no
P4 Ru2 C37 C38 -73.1(4) . . . . no
I2 Ru2 C35 C36 -45.8(4) . . . . no
P3 Ru2 C35 C36 -142.5(3) . . . . no
P4 Ru2 C35 C36 106.6(5) . . . . no
C34 Ru2 C35 C36 119.0(5) . . . . no
C37 Ru2 C35 C36 38.1(4) . . . . no
C38 Ru2 C35 C36 80.4(4) . . . . no
C38 Ru2 P3 C39 -134.6(4) . . . . no
I2 Ru2 P3 C43 -70.3(2) . . . . no
P4 Ru2 P3 C43 -160.5(2) . . . . no
I2 Ru2 C36 C35 139.3(4) . . . . no
P3 Ru2 C36 C35 49.1(4) . . . . no
P4 Ru2 C36 C35 -133.9(3) . . . . no
C34 Ru2 C36 C35 -36.7(4) . . . . no
C37 Ru2 C36 C35 -117.2(6) . . . . no
C38 Ru2 C36 C35 -80.0(4) . . . . no
I2 Ru2 C36 C37 -103.5(4) . . . . no
P3 Ru2 C36 C37 166.3(3) . . . . no
P4 Ru2 C36 C37 -16.7(5) . . . . no
C34 Ru2 C36 C37 80.5(4) . . . . no
C35 Ru2 C36 C37 117.2(6) . . . . no
C38 Ru2 C36 C37 37.2(4) . . . . no
C34 Ru2 P4 C41 146.7(3) . . . . no
C35 Ru2 P4 C41 155.0(4) . . . . no
C36 Ru2 P4 C41 -135.8(4) . . . . no
I2 Ru2 C37 C36 77.6(4) . . . . no
P4 Ru2 C37 C36 169.4(3) . . . . no
C34 Ru2 C37 C36 -79.2(4) . . . . no
C35 Ru2 C37 C36 -37.0(4) . . . . no
C38 Ru2 C37 C36 -117.5(6) . . . . no
C34 Ru2 P4 C55 24.8(3) . . . . no
C35 Ru2 P4 C55 33.1(4) . . . . no
C34 Ru2 C37 C38 38.2(4) . . . . no
C35 Ru2 C37 C38 80.4(5) . . . . no
C36 Ru2 C37 C38 117.5(6) . . . . no
P3 Ru2 P4 C61 160.7(2) . . . . no
C34 Ru2 P4 C61 -94.4(3) . . . . no
C35 Ru2 P4 C61 -86.1(4) . . . . no
I2 Ru2 C38 C34 137.4(4) . . . . no
P3 Ru2 C38 C34 -38.1(6) . . . . no
P4 Ru2 C38 C34 -130.6(4) . . . . no
C35 Ru2 C38 C34 37.7(4) . . . . no
C36 Ru2 C38 C34 79.3(5) . . . . no
C37 Ru2 C38 C34 117.1(6) . . . . no
I2 Ru2 C38 C37 20.3(5) . . . . no
P3 Ru2 C38 C37 -155.2(3) . . . . no
P4 Ru2 C38 C37 112.4(4) . . . . no
C34 Ru2 C38 C37 -117.1(6) . . . . no
C35 Ru2 C38 C37 -79.4(5) . . . . no
C36 Ru2 C38 C37 -37.8(4) . . . . no
C35 Ru2 C34 C38 -116.4(6) . . . . no
C36 Ru2 C34 C38 -80.1(4) . . . . no
C37 Ru2 C34 C38 -37.3(4) . . . . no
P3 Ru2 P4 C41 41.8(2) . . . . no
C36 Ru2 P3 C39 136.8(3) . . . . no
C36 Ru2 P4 C61 -16.9(4) . . . . no
C37 Ru2 P4 C61 -27.4(3) . . . . no
C37 Ru2 P4 C41 -146.3(3) . . . . no
C38 Ru2 P4 C41 178.1(3) . . . . no
I2 Ru2 C35 C34 -164.8(3) . . . . no
P3 Ru2 C35 C34 98.5(3) . . . . no
C38 Ru2 P3 C43 106.3(4) . . . . no
I2 Ru2 P3 C49 173.8(3) . . . . no
P4 Ru2 P3 C49 83.6(3) . . . . no
C34 Ru2 P3 C49 -32.8(4) . . . . no
C35 Ru2 P3 C49 -70.8(3) . . . . no
I2 Ru2 P4 C61 68.9(2) . . . . no
C35 Ru2 P3 C43 45.1(3) . . . . no
C36 Ru2 P3 C43 17.7(3) . . . . no
P3 Ru2 P4 C55 -80.1(2) . . . . no
C36 Ru2 C34 C35 36.2(4) . . . . no
C37 Ru2 C34 C35 79.1(4) . . . . no
C38 Ru2 P4 C61 -62.9(3) . . . . no
C34 Ru2 P3 C43 83.2(3) . . . . no
P4 Ru2 C34 C38 57.3(5) . . . . no
I2 Ru2 C34 C35 28.3(5) . . . . no
I2 Ru2 P4 C55 -171.9(2) . . . . no
P4 Ru2 C34 C35 173.7(3) . . . . no
P3 Ru2 C34 C35 -89.6(3) . . . . no
Ru1 P1 C6 C9 -174.0(4) . . . . no
C10 P1 C6 C9 -50.7(5) . . . . no
C6 P1 C16 C17 -67.7(6) . . . . no
C16 P1 C6 C7 -68.5(5) . . . . no
C10 P1 C16 C21 -140.9(5) . . . . no
C16 P1 C6 C9 56.8(5) . . . . no
Ru1 P1 C10 C11 83.1(6) . . . . no
C10 P1 C6 C7 -176.0(5) . . . . no
C6 P1 C10 C15 142.5(6) . . . . no
Ru1 P1 C16 C17 162.7(5) . . . . no
C16 P1 C10 C15 34.3(6) . . . . no
Ru1 P1 C6 C7 60.7(5) . . . . no
C6 P1 C16 C21 112.1(5) . . . . no
Ru1 P1 C16 C21 -17.5(6) . . . . no
Ru1 P1 C10 C15 -91.4(6) . . . . no
C10 P1 C16 C17 39.4(6) . . . . no
C6 P1 C10 C11 -42.9(6) . . . . no
C16 P1 C10 C11 -151.2(6) . . . . no
C8 P2 C22 C23 173.8(5) . . . . no
Ru1 P2 C28 C33 171.0(4) . . . . no
C28 P2 C22 C27 -111.3(6) . . . . no
Ru1 P2 C28 C29 -11.9(6) . . . . no
Ru1 P2 C8 C7 -53.2(5) . . . . no
Ru1 P2 C22 C23 -57.0(6) . . . . no
C8 P2 C22 C27 -7.9(6) . . . . no
C22 P2 C28 C29 -139.3(5) . . . . no
C22 P2 C28 C33 43.5(6) . . . . no
C28 P2 C22 C23 70.4(6) . . . . no
C8 P2 C28 C33 -62.2(6) . . . . no
C8 P2 C28 C29 115.0(5) . . . . no
C22 P2 C8 C7 76.6(5) . . . . no
Ru1 P2 C22 C27 121.3(5) . . . . no
C28 P2 C8 C7 179.3(5) . . . . no
C39 P3 C49 C54 8.9(6) . . . . no
Ru2 P3 C39 C40 59.6(5) . . . . no
C39 P3 C43 C48 -100.8(6) . . . . no
C43 P3 C49 C54 114.6(6) . . . . no
C49 P3 C43 C48 149.7(5) . . . . no
Ru2 P3 C49 C50 59.5(6) . . . . no
C49 P3 C39 C42 62.0(6) . . . . no
Ru2 P3 C49 C54 -119.4(5) . . . . no
C43 P3 C49 C50 -66.5(5) . . . . no
C39 P3 C43 C44 77.1(6) . . . . no
C43 P3 C39 C42 -41.0(6) . . . . no
C39 P3 C49 C50 -172.3(5) . . . . no
C43 P3 C39 C40 -173.2(4) . . . . no
Ru2 P3 C43 C44 -157.9(5) . . . . no
C49 P3 C43 C44 -32.4(6) . . . . no
Ru2 P3 C39 C42 -168.2(4) . . . . no
C49 P3 C39 C40 -70.2(5) . . . . no
Ru2 P3 C43 C48 24.2(6) . . . . no
Ru2 P4 C55 C60 -169.4(4) . . . . no
C61 P4 C55 C56 136.0(5) . . . . no
Ru2 P4 C61 C66 -83.0(6) . . . . no
C41 P4 C55 C60 61.0(6) . . . . no
C61 P4 C41 C40 177.0(5) . . . . no
C55 P4 C61 C62 -35.2(6) . . . . no
C41 P4 C61 C66 44.5(6) . . . . no
C41 P4 C55 C56 -118.6(5) . . . . no
C55 P4 C41 C40 71.2(5) . . . . no
C61 P4 C55 C60 -44.4(6) . . . . no
C55 P4 C61 C66 150.0(6) . . . . no
C41 P4 C61 C62 -140.8(6) . . . . no
Ru2 P4 C55 C56 11.0(6) . . . . no
Ru2 P4 C41 C40 -58.0(6) . . . . no
Ru2 P4 C61 C62 91.8(6) . . . . no
C2 C1 C5 C4 -1.2(8) . . . . no
Ru1 C1 C2 C3 -62.7(5) . . . . no
C5 C1 C2 C3 1.8(8) . . . . no
Ru1 C1 C5 C4 61.9(5) . . . . no
C5 C1 C2 Ru1 64.5(5) . . . . no
C2 C1 C5 Ru1 -63.1(5) . . . . no
C1 C2 C3 C4 -1.6(8) . . . . no
Ru1 C2 C3 C4 -63.6(4) . . . . no
C1 C2 C3 Ru1 61.9(5) . . . . no
C2 C3 C4 C5 0.9(8) . . . . no
Ru1 C3 C4 C5 -61.2(5) . . . . no
C2 C3 C4 Ru1 62.1(5) . . . . no
Ru1 C4 C5 C1 -60.1(5) . . . . no
C3 C4 C5 Ru1 60.3(5) . . . . no
C3 C4 C5 C1 0.2(8) . . . . no
C9 C6 C7 C8 160.0(5) . . . . no
P1 C6 C7 C8 -71.4(6) . . . . no
C6 C7 C8 P2 69.2(7) . . . . no
P1 C10 C11 C12 -176.0(6) . . . . no
C11 C10 C15 C14 0.7(11) . . . . no
P1 C10 C15 C14 175.4(6) . . . . no
C15 C10 C11 C12 -1.2(11) . . . . no
C10 C11 C12 C13 1.6(12) . . . . no
C11 C12 C13 C14 -1.4(12) . . . . no
C12 C13 C14 C15 0.8(12) . . . . no
C13 C14 C15 C10 -0.5(12) . . . . no
C21 C16 C17 C18 -1.5(9) . . . . no
C17 C16 C21 C20 0.7(9) . . . . no
P1 C16 C17 C18 178.3(5) . . . . no
P1 C16 C21 C20 -179.2(5) . . . . no
C16 C17 C18 C19 1.2(9) . . . . no
C17 C18 C19 C20 0.1(9) . . . . no
C18 C19 C20 C21 -0.9(9) . . . . no
C19 C20 C21 C16 0.5(9) . . . . no
P2 C22 C23 C24 177.5(5) . . . . no
C23 C22 C27 C26 1.0(9) . . . . no
C27 C22 C23 C24 -0.9(10) . . . . no
P2 C22 C27 C26 -177.3(5) . . . . no
C22 C23 C24 C25 0.3(10) . . . . no
C23 C24 C25 C26 0.3(10) . . . . no
C24 C25 C26 C27 -0.2(10) . . . . no
C25 C26 C27 C22 -0.5(10) . . . . no
P2 C28 C29 C30 -176.6(5) . . . . no
C29 C28 C33 C32 -0.2(9) . . . . no
C33 C28 C29 C30 0.6(10) . . . . no
P2 C28 C33 C32 177.0(5) . . . . no
C28 C29 C30 C31 -0.8(11) . . . . no
C29 C30 C31 C32 0.5(11) . . . . no
C30 C31 C32 C33 -0.2(11) . . . . no
C31 C32 C33 C28 0.0(10) . . . . no
C35 C34 C38 Ru2 -64.4(5) . . . . no
C35 C34 C38 C37 -0.9(8) . . . . no
C38 C34 C35 Ru2 62.4(5) . . . . no
Ru2 C34 C38 C37 63.5(5) . . . . no
Ru2 C34 C35 C36 -61.3(5) . . . . no
C38 C34 C35 C36 1.1(8) . . . . no
C34 C35 C36 Ru2 59.7(5) . . . . no
C34 C35 C36 C37 -0.9(8) . . . . no
Ru2 C35 C36 C37 -60.5(5) . . . . no
Ru2 C36 C37 C38 -61.5(5) . . . . no
C35 C36 C37 C38 0.3(8) . . . . no
C35 C36 C37 Ru2 61.8(5) . . . . no
C36 C37 C38 C34 0.4(8) . . . . no
C36 C37 C38 Ru2 63.1(5) . . . . no
Ru2 C37 C38 C34 -62.7(5) . . . . no
C42 C39 C40 C41 153.7(6) . . . . no
P3 C39 C40 C41 -72.0(6) . . . . no
C39 C40 C41 P4 69.3(7) . . . . no
P3 C43 C44 C45 -176.0(5) . . . . no
P3 C43 C48 C47 175.1(5) . . . . no
C44 C43 C48 C47 -2.8(10) . . . . no
C48 C43 C44 C45 1.9(10) . . . . no
C43 C44 C45 C46 -0.1(10) . . . . no
C44 C45 C46 C47 -0.9(10) . . . . no
C45 C46 C47 C48 0.0(11) . . . . no
C46 C47 C48 C43 1.9(11) . . . . no
C54 C49 C50 C51 0.7(10) . . . . no
P3 C49 C50 C51 -178.3(5) . . . . no
C50 C49 C54 C53 -0.8(9) . . . . no
P3 C49 C54 C53 178.1(5) . . . . no
C49 C50 C51 C52 0.3(10) . . . . no
C50 C51 C52 C53 -1.2(10) . . . . no
C51 C52 C53 C54 1.1(10) . . . . no
C52 C53 C54 C49 -0.1(10) . . . . no
P4 C55 C56 C57 178.8(5) . . . . no
C56 C55 C60 C59 0.5(9) . . . . no
C60 C55 C56 C57 -0.8(9) . . . . no
P4 C55 C60 C59 -179.1(5) . . . . no
C55 C56 C57 C58 1.1(9) . . . . no
C56 C57 C58 C59 -1.0(9) . . . . no
C57 C58 C59 C60 0.7(10) . . . . no
C58 C59 C60 C55 -0.5(10) . . . . no
P4 C61 C62 C63 -174.5(6) . . . . no
C66 C61 C62 C63 0.4(11) . . . . no
P4 C61 C66 C65 175.2(6) . . . . no
C62 C61 C66 C65 0.3(11) . . . . no
C61 C62 C63 C64 -0.9(12) . . . . no
C62 C63 C64 C65 0.8(12) . . . . no
C63 C64 C65 C66 -0.1(13) . . . . no
C64 C65 C66 C61 -0.4(13) . . . . no
